data_1520571
loop_
_publ_author_name
'Grondahl, Lisbeth'
'Josephsen, Jens'
'Bruun, Rikke Mattsson'
'Larsen, Sine'

_publ_section_title
;
 Platinum(II) Benzophenone Imine Complexes and the Crystal Structure of
 trans-(N,N)-(Benzophenone imine)chloro-
 [2-(1-imino-1-phenylmethyl)phenylido]platinum(II)--Acetone (2/1)
;
_journal_name_full 'Acta Chemica Scandinavica'
_journal_page_first 1069
_journal_page_last 1077
_journal_paper_doi 10.3891/acta.chem.scand.53-1069
_journal_volume 53
_journal_year 1999
_chemical_formula_sum 'C27.5 H24 Cl N2 O0.5 Pt'
_chemical_formula_weight 621.039
_space_group_IT_number 15
_symmetry_cell_setting monoclinic
_symmetry_Int_Tables_number 15
_symmetry_space_group_name_Hall '-C 2yc'
_symmetry_space_group_name_H-M 'C 1 2/c 1'
_cell_angle_alpha 90
_cell_angle_beta 108.42(2)
_cell_angle_gamma 90
_cell_formula_units_Z 8
_cell_length_a 14.318(4)
_cell_length_b 22.854(4)
_cell_length_c 15.212(3)
_cell_volume 4722.7(19)
_diffrn_ambient_temperature 122
_diffrn_radiation_probe x-ray
_diffrn_radiation_type MoK\a
_diffrn_radiation_wavelength 0.71069
_exptl_absorpt_coefficient_mu 0.6075
_exptl_crystal_density_diffrn 1.747
_exptl_crystal_F_000 2416
_refine_ls_goodness_of_fit_ref 1.669
_refine_ls_number_parameters 10355
_refine_ls_number_reflns 291
_refine_ls_R_factor_gt 0.0372
_refine_ls_wR_factor_gt 0.0718
_cod_data_source_file Acta-Chem-Scand-1999-53-1069-1077.cif
_cod_data_source_block 1
_cod_original_sg_symbol_H-M 'C 2/c'
_cod_database_code 1520571

loop_
_symmetry_equiv_pos_site_id
_symmetry_equiv_pos_as_xyz
1 x,y,z
2 -x,y,1/2-z
3 -x,-y,-z
4 x,-y,1/2+z
5 1/2+x,1/2+y,z
6 1/2-x,1/2+y,1/2-z
7 1/2-x,1/2-y,-z
8 1/2+x,1/2-y,1/2+z

loop_
_atom_site_label
_atom_site_type_symbol
_atom_site_thermal_displace_type
_atom_site_fract_x
_atom_site_fract_y
_atom_site_fract_z
_atom_site_occupancy
_atom_site_U_iso_or_equiv
_atom_site_calc_flag
_atom_site_refinement_flags
_atom_site_disorder_assembly
_atom_site_disorder_group
Pt Pt Uiso 0.10440(10) 0.01010(10) 0.35660(10) 1.000 0.0013(1) . . . .
Cl Cl Uiso 0.00950(10) -0.06670(10) 0.39510(10) 1.000 0.0017(1) . . . .
N1 N Uiso 0.0392(2) 0.07070(10) 0.4097(2) 1.000 0.0016(1) . . . .
N2 N Uiso 0.1704(2) -0.04340(10) 0.2901(2) 1.000 0.0015(1) . . . .
CSA C Uiso 0.0101(2) 0.17230(10) 0.4364(2) 1.000 0.0016(1) . . . .
C1A C Uiso 0.0635(2) 0.12490(10) 0.4059(2) 1.000 0.0016(1) . . . .
C1B C Uiso 0.2556(2) -0.06850(10) 0.3115(2) 1.000 0.0015(1) . . . .
C2A C Uiso 0.1427(2) 0.13360(10) 0.3660(2) 1.000 0.0016(1) . . . .
C2B C Uiso 0.2908(2) -0.0916(2) 0.2362(2) 1.000 0.0017(1) . . . .
C3A C Uiso 0.1770(2) 0.08060(10) 0.3372(2) 1.000 0.0015(1) . . . .
C3B C Uiso 0.2658(2) -0.0618(2) 0.1516(2) 1.000 0.0022(1) . . . .
C4A C Uiso 0.2571(2) 0.0854(2) 0.3038(2) 1.000 0.0017(1) . . . .
C4B C Uiso 0.2978(3) -0.0821(2) 0.0798(3) 1.000 0.0032(1) . . . .
C5A C Uiso 0.2994(2) 0.1396(2) 0.2975(2) 1.000 0.0019(1) . . . .
C5B C Uiso 0.3547(3) -0.1322(2) 0.0922(3) 1.000 0.0033(1) . . . .
C6A C Uiso 0.2630(3) 0.1907(2) 0.3238(2) 1.000 0.0021(1) . . . .
C6B C Uiso 0.3800(3) -0.1618(2) 0.1759(3) 1.000 0.0029(1) . . . .
C7A C Uiso 0.1843(3) 0.1874(2) 0.3584(2) 1.000 0.0020(1) . . . .
C7B C Uiso 0.3490(2) -0.1419(2) 0.2483(3) 1.000 0.0022(1) . . . .
C8B C Uiso 0.3182(2) -0.07360(10) 0.4095(2) 1.000 0.0016(1) . . . .
C9A C Uiso 0.0582(3) 0.2159(2) 0.4980(2) 1.000 0.0021(1) . . . .
C9B C Uiso 0.4203(2) -0.0681(2) 0.4343(2) 1.000 0.0021(1) . . . .
C10A C Uiso 0.0050(3) 0.2594(2) 0.5245(3) 1.000 0.0024(1) . . . .
C10B C Uiso 0.4777(3) -0.0729(2) 0.5270(3) 1.000 0.0028(1) . . . .
C11A C Uiso -0.0973(3) 0.2596(2) 0.4894(3) 1.000 0.0025(1) . . . .
C11B C Uiso 0.4347(3) -0.0840(2) 0.5944(3) 1.000 0.0030(1) . . . .
C12A C Uiso -0.1458(3) 0.2159(2) 0.4286(3) 1.000 0.0025(1) . . . .
C12B C Uiso 0.3332(3) -0.0899(2) 0.5703(2) 1.000 0.0028(1) . . . .
C13A C Uiso -0.0925(3) 0.1727(2) 0.4018(2) 1.000 0.0022(1) . . . .
C13B C Uiso 0.2745(3) -0.0848(2) 0.4782(2) 1.000 0.0021(1) . . . .
O O Uiso 0.50000 0.2134(2) 0.25000 1.000 0.0044(1) . . . .
C1X C Uiso 0.50000 0.2665(2) 0.25000 1.000 0.0027(1) . . . .
C2X C Uiso 0.5926(3) 0.3017(2) 0.2801(3) 1.000 0.0034(1) . . . .

loop_
_geom_angle_atom_site_label_1
_geom_angle_atom_site_label_2
_geom_angle_atom_site_label_3
_geom_angle
_geom_angle_site_symmetry_1
_geom_angle_site_symmetry_2
_geom_angle_site_symmetry_3
_geom_angle_publ_flag
Cl Pt N1 92.05(11) . . . yes
Cl Pt N2 94.05(12) . . . yes
Cl Pt C3A 171.92(13) . . . yes
N1 Pt N2 172.44(15) . . . yes
N1 Pt C3A 80.20(14) . . . yes
N2 Pt C3A 93.87(13) . . . yes
Pt N1 C1A 118.9(2) . . . yes
Pt N2 C1B 134.5(2) . . . yes
C1A CSA C9A 122.6(3) . . . no
C1A CSA C13A 118.2(3) . . . no
C9A CSA C13A 119.2(3) . . . no
N1 C1A CSA 120.9(3) . . . yes
N1 C1A C2A 113.9(2) . . . yes
CSA C1A C2A 125.2(2) . . . no
N2 C1B C2B 119.1(3) . . . yes
N2 C1B C8B 120.7(3) . . . yes
C2B C1B C8B 120.2(3) . . . no
C1A C2A C3A 113.6(2) . . . no
C1A C2A C7A 124.5(3) . . . no
C3A C2A C7A 121.9(3) . . . no
C1B C2B C3B 119.0(3) . . . no
C1B C2B C7B 121.6(3) . . . no
C3B C2B C7B 119.4(3) . . . no
Pt C3A C2A 113.3(2) . . . yes
Pt C3A C4A 130.1(2) . . . yes
C2A C3A C4A 116.5(3) . . . no
C2B C3B C4B 120.5(4) . . . no
C3A C4A C5A 121.2(3) . . . no
C3B C4B C5B 119.7(4) . . . no
C4A C5A C6A 121.1(3) . . . no
C4B C5B C6B 120.1(4) . . . no
C5A C6A C7A 119.2(4) . . . no
C5B C6B C7B 120.9(4) . . . no
C2A C7A C6A 120.1(4) . . . no
C2B C7B C6B 119.5(4) . . . no
C1B C8B C9B 120.9(3) . . . no
C1B C8B C13B 119.6(3) . . . no
C9B C8B C13B 119.4(3) . . . no
CSA C9A C10A 120.6(4) . . . no
C8B C9B C10B 119.9(3) . . . no
C9A C10A C11A 119.9(4) . . . no
C9B C10B C11B 120.6(4) . . . no
C10A C11A C12A 119.8(4) . . . no
C10B C11B C12B 119.9(4) . . . no
C11A C12A C13A 120.2(4) . . . no
C11B C12B C13B 120.4(4) . . . no
CSA C13A C12A 120.4(4) . . . no
C8B C13B C12B 119.7(4) . . . no
O C1X C2X 122.6(2) . . . yes
O C1X C2X 122.6(2) . . 2_655 yes
C2X C1X C2X 114.8(4) . . 2_655 no

loop_
_geom_bond_atom_site_label_1
_geom_bond_atom_site_label_2
_geom_bond_distance
_geom_bond_site_symmetry_1
_geom_bond_site_symmetry_2
_geom_bond_publ_flag
Pt Cl 2.403(3) . . yes
Pt N1 1.980(3) . . yes
Pt N2 2.004(3) . . yes
Pt C3A 1.989(3) . . yes
O C1X 1.214(6) . . yes
N1 C1A 1.293(3) . . yes
N2 C1B 1.293(4) . . yes
CSA C9A 1.392(5) . . no
CSA C13A 1.395(5) . . no
CSA C1A 1.482(4) . . no
C1A C2A 1.459(4) . . no
C1B C2B 1.487(4) . . no
C1B C8B 1.482(4) . . no
C2A C7A 1.387(5) . . no
C2A C3A 1.427(4) . . no
C2B C3B 1.399(5) . . no
C2B C7B 1.397(6) . . no
C3A C4A 1.398(4) . . no
C3B C4B 1.391(5) . . no
C4A C5A 1.395(6) . . no
C4B C5B 1.383(6) . . no
C5A C6A 1.388(6) . . no
C5B C6B 1.385(6) . . no
C6A C7A 1.388(6) . . no
C6B C7B 1.388(6) . . no
C8B C13B 1.401(5) . . no
C8B C9B 1.395(4) . . no
C9A C10A 1.388(6) . . no
C9B C10B 1.394(5) . . no
C10A C11A 1.392(6) . . no
C10B C11B 1.376(6) . . no
C11A C12A 1.389(6) . . no
C11B C12B 1.389(6) . . no
C12A C13A 1.386(6) . . no
C12B C13B 1.392(4) . . no
C1X C2X 1.494(5) . . no
C1X C2X 1.494(5) . 2_655 no

loop_
_geom_torsion_atom_site_label_1
_geom_torsion_atom_site_label_2
_geom_torsion_atom_site_label_3
_geom_torsion_atom_site_label_4
_geom_torsion
_geom_torsion_site_symmetry_1
_geom_torsion_site_symmetry_2
_geom_torsion_site_symmetry_3
_geom_torsion_site_symmetry_4
_geom_torsion_publ_flag
Cl Pt N1 C1A -178.9(2) . . . . no
C3A Pt N1 C1A 3.4(3) . . . . no
Cl Pt N2 C1B -100.2(3) . . . . no
C3A Pt N2 C1B 78.1(3) . . . . no
N1 Pt C3A C2A -2.5(2) . . . . no
N1 Pt C3A C4A 174.7(3) . . . . no
N2 Pt C3A C2A 172.8(2) . . . . no
N2 Pt C3A C4A -10.0(3) . . . . no
Pt N1 C1A CSA 174.0(2) . . . . no
Pt N1 C1A C2A -3.4(4) . . . . no
Pt N2 C1B C2B -162.4(3) . . . . no
Pt N2 C1B C8B 16.8(4) . . . . no
C9A CSA C1A N1 129.7(3) . . . . no
C9A CSA C1A C2A -53.2(4) . . . . no
C13A CSA C1A N1 -50.1(4) . . . . no
C13A CSA C1A C2A 127.1(3) . . . . no
C1A CSA C9A C10A 180.0(3) . . . . no
C13A CSA C9A C10A -0.3(5) . . . . no
C1A CSA C13A C12A 179.7(3) . . . . no
C9A CSA C13A C12A -0.1(5) . . . . no
N1 C1A C2A C3A 1.1(4) . . . . no
N1 C1A C2A C7A -177.0(3) . . . . no
CSA C1A C2A C3A -176.2(3) . . . . no
CSA C1A C2A C7A 5.7(5) . . . . no
N2 C1B C2B C3B 34.4(5) . . . . no
N2 C1B C2B C7B -146.3(3) . . . . no
C8B C1B C2B C3B -144.8(3) . . . . no
C8B C1B C2B C7B 34.5(5) . . . . no
N2 C1B C8B C9B -143.1(3) . . . . no
N2 C1B C8B C13B 37.6(4) . . . . no
C2B C1B C8B C9B 36.0(4) . . . . no
C2B C1B C8B C13B -143.2(3) . . . . no
C1A C2A C3A Pt 1.6(3) . . . . no
C1A C2A C3A C4A -176.0(3) . . . . no
C7A C2A C3A Pt 179.7(2) . . . . no
C7A C2A C3A C4A 2.1(4) . . . . no
C1A C2A C7A C6A 176.6(3) . . . . no
C3A C2A C7A C6A -1.4(5) . . . . no
C1B C2B C3B C4B 179.8(3) . . . . no
C7B C2B C3B C4B 0.5(6) . . . . no
C1B C2B C7B C6B 179.9(3) . . . . no
C3B C2B C7B C6B -0.8(6) . . . . no
Pt C3A C4A C5A -178.4(2) . . . . no
C2A C3A C4A C5A -1.3(4) . . . . no
C2B C3B C4B C5B 0.1(6) . . . . no
C3A C4A C5A C6A -0.3(5) . . . . no
C3B C4B C5B C6B -0.3(7) . . . . no
C4A C5A C6A C7A 1.1(5) . . . . no
C4B C5B C6B C7B 0.0(7) . . . . no
C5A C6A C7A C2A -0.3(5) . . . . no
C5B C6B C7B C2B 0.5(6) . . . . no
C1B C8B C9B C10B 179.8(3) . . . . no
C13B C8B C9B C10B -1.0(6) . . . . no
C1B C8B C13B C12B 179.7(3) . . . . no
C9B C8B C13B C12B 0.5(6) . . . . no
CSA C9A C10A C11A 0.0(6) . . . . no
C8B C9B C10B C11B 1.1(7) . . . . no
C9A C10A C11A C12A 0.6(7) . . . . no
C9B C10B C11B C12B -0.7(7) . . . . no
C10A C11A C12A C13A -1.0(7) . . . . no
C10B C11B C12B C13B 0.2(7) . . . . no
C11A C12A C13A CSA 0.8(6) . . . . no
C11B C12B C13B C8B -0.1(7) . . . . no
